data_7210465
loop_
_publ_author_name
'Avasthi, Kamlakar'
'Ansari, Amantullah'
'Kant, Ruchir'
'Maulik, Prakas R.'
'Ravikumar, Krishnan'
'Chattopadhyay, Partha'
'Adhikary, Nirmal D.'

_publ_section_title
;
 An alternative to &#x2018;propylene/Leonard linker&#x2019; for studying
 arene interactions in flexible pyrazolo[3,4-d]pyrimidine core based
 models both at molecular and supramolecular levels
;
_journal_issue 6
_journal_name_full CrystEngComm
_journal_page_first 2039
_journal_paper_doi 10.1039/c0ce00336k
_journal_volume 13
_journal_year 2011
_chemical_formula_moiety 'C18 H20 N8 S4'
_chemical_formula_sum 'C18 H20 N8 S4'
_chemical_formula_weight 476.66
_chemical_melting_point 184
_chemical_name_common
;1,3-Bis(2,6-dimethyl sulfanyl-9H-purin-9-yl)-2-methylenyl
propane
;
_chemical_name_systematic
;
1,3-Bis(2,6-dimethyl sulfanyl-9H-purin-9-yl)-2-methylenyl propane
;
_space_group_IT_number 60
_symmetry_cell_setting orthorhombic
_symmetry_space_group_name_Hall '-P 2n 2ab'
_symmetry_space_group_name_H-M 'P b c n'
_atom_sites_solution_hydrogens geom
_atom_sites_solution_primary direct
_atom_sites_solution_secondary difmap
_audit_creation_method SHELXL-97
_cell_angle_alpha 90.00
_cell_angle_beta 90.00
_cell_angle_gamma 90.00
_cell_formula_units_Z 4
_cell_length_a 16.357(3)
_cell_length_b 10.062(2)
_cell_length_c 13.506(3)
_cell_measurement_reflns_used 9605
_cell_measurement_temperature 293(2)
_cell_measurement_theta_max 27.69
_cell_measurement_theta_min 2.38
_cell_volume 2222.9(8)
_computing_cell_refinement 'SAINT (Bruker, 2001)'
_computing_data_collection 'SMART (Bruker, 2001)'
_computing_data_reduction SAINT
_computing_molecular_graphics 'SHELXTL (Bruker, 1997)'
_computing_publication_material 'SHELXTL (Bruker, 1997)'
_computing_structure_refinement 'SHELXTL (Bruker, 1997)'
_computing_structure_solution 'SHELXTL (Bruker, 1997)'
_diffrn_ambient_temperature 293(2)
_diffrn_measured_fraction_theta_full 0.991
_diffrn_measured_fraction_theta_max 0.991
_diffrn_measurement_device 'Bruker SMART APEX CCD area-detector'
_diffrn_measurement_device_type 'CCD Area Detector'
_diffrn_measurement_method '\w scan'
_diffrn_radiation_monochromator graphite
_diffrn_radiation_source 'fine-focus sealed tube'
_diffrn_radiation_type MoK\a
_diffrn_radiation_wavelength 0.71073
_diffrn_reflns_av_R_equivalents 0.0220
_diffrn_reflns_av_sigmaI/netI 0.0122
_diffrn_reflns_limit_h_max 21
_diffrn_reflns_limit_h_min -21
_diffrn_reflns_limit_k_max 13
_diffrn_reflns_limit_k_min -13
_diffrn_reflns_limit_l_max 17
_diffrn_reflns_limit_l_min -17
_diffrn_reflns_number 23923
_diffrn_reflns_theta_full 28.02
_diffrn_reflns_theta_max 28.02
_diffrn_reflns_theta_min 2.38
_diffrn_standards_number 0
_exptl_absorpt_coefficient_mu 0.451
_exptl_absorpt_correction_type none
_exptl_crystal_colour colourless
_exptl_crystal_density_diffrn 1.424
_exptl_crystal_density_method 'not measured'
_exptl_crystal_description 'rectangular block'
_exptl_crystal_F_000 992
_exptl_crystal_size_max .300
_exptl_crystal_size_mid .175
_exptl_crystal_size_min .125
_refine_diff_density_max 0.297
_refine_diff_density_min -0.175
_refine_diff_density_rms 0.050
_refine_ls_extinction_method none
_refine_ls_goodness_of_fit_ref 1.065
_refine_ls_hydrogen_treatment constr
_refine_ls_matrix_type full
_refine_ls_number_parameters 139
_refine_ls_number_reflns 2669
_refine_ls_number_restraints 0
_refine_ls_restrained_S_all 1.065
_refine_ls_R_factor_all 0.0426
_refine_ls_R_factor_gt 0.0371
_refine_ls_shift/su_max 0.000
_refine_ls_shift/su_mean 0.000
_refine_ls_structure_factor_coef Fsqd
_refine_ls_weighting_details 'calc w=1/[\s^2^(Fo^2^)+(0.0624P)^2^+0.3220P] where P=(Fo^2^+2Fc^2^)/3'
_refine_ls_weighting_scheme calc
_refine_ls_wR_factor_gt 0.1023
_refine_ls_wR_factor_ref 0.1066
_reflns_number_gt 2309
_reflns_number_total 2669
_reflns_threshold_expression >2sigma(I)
_cod_data_source_file c0ce00336k.txt
_cod_data_source_block 9a
_cod_depositor_comments
;
The following automatic conversions were performed:

'_symmetry_cell_setting' value 'Orthorhombic' changed to
'orthorhombic' according to the built-in table from CIF Core
dictionary named 'cif_core.dic' version 2.4.1 from 2010-06-29.

Automatic conversion script
Id: cif_fix_values 1891 2012-01-12 08:04:46Z andrius 
;
_cod_original_cell_volume 2223.0(8)
_cod_original_sg_symbol_H-M Pbcn
_cod_database_code 7210465

loop_
_symmetry_equiv_pos_as_xyz
'x, y, z'
'-x+1/2, -y+1/2, z+1/2'
'-x, y, -z+1/2'
'x+1/2, -y+1/2, -z'
'-x, -y, -z'
'x-1/2, y-1/2, -z-1/2'
'x, -y, z-1/2'
'-x-1/2, y-1/2, z'

loop_
_atom_site_label
_atom_site_type_symbol
_atom_site_fract_x
_atom_site_fract_y
_atom_site_fract_z
_atom_site_U_iso_or_equiv
_atom_site_adp_type
_atom_site_occupancy
_atom_site_symmetry_multiplicity
_atom_site_calc_flag
_atom_site_refinement_flags
C2 C 0.55110(8) 0.32157(15) 0.37099(9) 0.0457(3) Uani 1 1 d .
C4 C 0.48384(8) 0.51047(14) 0.37273(9) 0.0425(3) Uani 1 1 d .
C5 C 0.41097(8) 0.44925(14) 0.39806(9) 0.0444(3) Uani 1 1 d .
C6 C 0.41419(8) 0.31130(15) 0.40913(9) 0.0446(3) Uani 1 1 d .
C8 C 0.38458(10) 0.65371(17) 0.38630(11) 0.0567(4) Uani 1 1 d .
H8 H 0.3570 0.7345 0.3864 0.068 Uiso 1 1 calc R
C10 C 0.52389(11) 0.74837(14) 0.34074(12) 0.0565(4) Uani 1 1 d .
H10A H 0.5775 0.7095 0.3304 0.068 Uiso 1 1 calc R
H10B H 0.5278 0.8091 0.3963 0.068 Uiso 1 1 calc R
C11 C 0.5000 0.8251(2) 0.2500 0.0512(5) Uani 1 2 d S
C12 C 0.5000 0.9555(2) 0.2500 0.0765(7) Uani 1 2 d S
H12A H 0.5150 1.0017 0.3068 0.092 Uiso 0.50 1 calc PR
H12B H 0.4850 1.0017 0.1932 0.092 Uiso 0.50 1 calc PR
C13 C 0.71517(10) 0.3492(2) 0.32892(14) 0.0741(5) Uani 1 1 d .
H13A H 0.7024 0.3915 0.2671 0.111 Uiso 1 1 calc R
H13B H 0.7680 0.3081 0.3245 0.111 Uiso 1 1 calc R
H13C H 0.7156 0.4144 0.3808 0.111 Uiso 1 1 calc R
C14 C 0.35573(12) 0.05669(17) 0.43440(18) 0.0761(5) Uani 1 1 d .
H14A H 0.3701 0.0353 0.3673 0.114 Uiso 1 1 calc R
H14B H 0.3114 0.0009 0.4555 0.114 Uiso 1 1 calc R
H14C H 0.4021 0.0424 0.4766 0.114 Uiso 1 1 calc R
N1 N 0.48525(7) 0.24796(11) 0.39601(8) 0.0471(3) Uani 1 1 d .
N3 N 0.55613(7) 0.45235(12) 0.35783(8) 0.0457(3) Uani 1 1 d .
N7 N 0.34862(8) 0.54108(13) 0.40633(10) 0.0550(3) Uani 1 1 d .
N9 N 0.46619(8) 0.64313(12) 0.36518(9) 0.0498(3) Uani 1 1 d .
S1 S 0.63962(3) 0.22543(5) 0.35566(3) 0.06305(16) Uani 1 1 d .
S2 S 0.32519(2) 0.22686(4) 0.44146(3) 0.05856(15) Uani 1 1 d .

loop_
_atom_site_aniso_label
_atom_site_aniso_U_11
_atom_site_aniso_U_22
_atom_site_aniso_U_33
_atom_site_aniso_U_23
_atom_site_aniso_U_13
_atom_site_aniso_U_12
C2 0.0433(7) 0.0571(8) 0.0366(6) -0.0002(6) -0.0030(5) 0.0008(6)
C4 0.0474(7) 0.0486(7) 0.0316(6) 0.0013(5) -0.0041(5) -0.0034(5)
C5 0.0438(7) 0.0532(7) 0.0363(6) 0.0020(5) 0.0004(5) -0.0009(5)
C6 0.0454(7) 0.0522(7) 0.0361(6) 0.0027(5) 0.0006(5) -0.0040(6)
C8 0.0581(9) 0.0543(9) 0.0579(8) 0.0002(7) 0.0020(7) 0.0068(7)
C10 0.0669(10) 0.0505(8) 0.0522(8) -0.0022(6) -0.0081(7) -0.0158(7)
C11 0.0572(11) 0.0421(10) 0.0543(11) 0.000 0.0075(9) 0.000
C12 0.0963(19) 0.0446(12) 0.0885(18) 0.000 0.0237(15) 0.000
C13 0.0423(8) 0.1081(16) 0.0720(11) 0.0141(11) -0.0037(7) -0.0026(8)
C14 0.0683(11) 0.0570(10) 0.1030(15) 0.0051(10) 0.0076(10) -0.0122(9)
N1 0.0469(7) 0.0516(6) 0.0428(6) 0.0026(5) -0.0008(5) -0.0015(5)
N3 0.0420(6) 0.0556(7) 0.0395(5) 0.0027(5) -0.0036(4) -0.0043(5)
N7 0.0500(7) 0.0578(7) 0.0571(7) 0.0024(6) 0.0051(6) 0.0043(6)
N9 0.0559(7) 0.0475(6) 0.0460(6) 0.0020(5) -0.0030(5) -0.0032(5)
S1 0.0492(2) 0.0701(3) 0.0699(3) 0.00194(19) 0.00044(18) 0.01123(18)
S2 0.0490(2) 0.0604(3) 0.0663(3) 0.01007(18) 0.00968(17) -0.00778(16)

loop_
_atom_type_symbol
_atom_type_description
_atom_type_scat_dispersion_real
_atom_type_scat_dispersion_imag
_atom_type_scat_source
C C 0.0033 0.0016 'International Tables Vol C Tables 4.2.6.8 and 6.1.1.4'
H H 0.0000 0.0000 'International Tables Vol C Tables 4.2.6.8 and 6.1.1.4'
N N 0.0061 0.0033 'International Tables Vol C Tables 4.2.6.8 and 6.1.1.4'
S S 0.1246 0.1234 'International Tables Vol C Tables 4.2.6.8 and 6.1.1.4'

loop_
_geom_angle_atom_site_label_1
_geom_angle_atom_site_label_2
_geom_angle_atom_site_label_3
_geom_angle
_geom_angle_site_symmetry_3
N3 C2 N1 128.70(13) .
N3 C2 S1 118.61(11) .
N1 C2 S1 112.69(11) .
N3 C4 N9 127.07(13) .
N3 C4 C5 127.23(13) .
N9 C4 C5 105.70(12) .
N7 C5 C4 110.98(12) .
N7 C5 C6 133.17(13) .
C4 C5 C6 115.85(13) .
N1 C6 C5 119.48(12) .
N1 C6 S2 121.82(11) .
C5 C6 S2 118.69(11) .
N7 C8 N9 114.52(14) .
N7 C8 H8 122.7 .
N9 C8 H8 122.7 .
N9 C10 C11 112.98(12) .
N9 C10 H10A 109.0 .
C11 C10 H10A 109.0 .
N9 C10 H10B 109.0 .
C11 C10 H10B 109.0 .
H10A C10 H10B 107.8 .
C12 C11 C10 120.97(9) .
C12 C11 C10 120.97(9) 3_655
C10 C11 C10 118.07(18) 3_655
C11 C12 H12A 120.0 .
C11 C12 H12B 120.0 .
H12A C12 H12B 120.0 .
S1 C13 H13A 109.5 .
S1 C13 H13B 109.5 .
H13A C13 H13B 109.5 .
S1 C13 H13C 109.5 .
H13A C13 H13C 109.5 .
H13B C13 H13C 109.5 .
S2 C14 H14A 109.5 .
S2 C14 H14B 109.5 .
H14A C14 H14B 109.5 .
S2 C14 H14C 109.5 .
H14A C14 H14C 109.5 .
H14B C14 H14C 109.5 .
C6 N1 C2 117.72(13) .
C2 N3 C4 111.02(12) .
C8 N7 C5 103.38(13) .
C8 N9 C4 105.41(12) .
C8 N9 C10 128.50(14) .
C4 N9 C10 126.08(13) .
C2 S1 C13 102.11(9) .
C6 S2 C14 102.74(8) .

loop_
_geom_bond_atom_site_label_1
_geom_bond_atom_site_label_2
_geom_bond_distance
_geom_bond_site_symmetry_2
C2 N3 1.3304(19) .
C2 N1 1.3502(19) .
C2 S1 1.7536(15) .
C4 N3 1.3345(18) .
C4 N9 1.3695(19) .
C4 C5 1.3846(19) .
C5 N7 1.3807(18) .
C5 C6 1.397(2) .
C6 N1 1.3373(19) .
C6 S2 1.7413(14) .
C8 N7 1.305(2) .
C8 N9 1.369(2) .
C8 H8 0.9300 .
C10 N9 1.4564(19) .
C10 C11 1.5002(19) .
C10 H10A 0.9700 .
C10 H10B 0.9700 .
C11 C12 1.312(3) .
C11 C10 1.5002(19) 3_655
C12 H12A 0.9300 .
C12 H12B 0.9300 .
C13 S1 1.791(2) .
C13 H13A 0.9600 .
C13 H13B 0.9600 .
C13 H13C 0.9600 .
C14 S2 1.7861(19) .
C14 H14A 0.9600 .
C14 H14B 0.9600 .
C14 H14C 0.9600 .
